data_1568999
loop_
_publ_author_name
'Chen, Xiao-Wei'
'Hou, Zi-Chao'
'Chen, Chi'
'Zhang, Ling-Hui'
'Chen, Meng-En'
'Zhang, Fu-Min'

_publ_section_title
;
 Enantioselective total syntheses of six natural and two proposed
 meroterpenoids from <i>Psoralea corylifolia</i>.
;
_journal_issue 21
_journal_name_full 'Chemical science'
_journal_page_first 5699
_journal_page_last 5704
_journal_paper_doi 10.1039/d3sc00582h
_journal_volume 14
_journal_year 2023
_chemical_absolute_configuration unk
_chemical_formula_moiety 'C19 H26 O2'
_chemical_formula_sum 'C19 H26 O2'
_chemical_formula_weight 286.40
_space_group_crystal_system orthorhombic
_space_group_IT_number 19
_space_group_name_Hall 'P 2ac 2ab'
_space_group_name_H-M_alt 'P 21 21 21'
_atom_sites_solution_hydrogens geom
_atom_sites_solution_primary dual
_audit_creation_date 2022-08-31
_audit_creation_method
;
Olex2 1.5
(compiled 2022.04.07 svn.rca3783a0 for OlexSys, GUI svn.r6498)
;
_audit_update_record
;
2022-12-15 deposited with the CCDC.	2023-05-02 downloaded from the CCDC.
;
_cell_angle_alpha 90
_cell_angle_beta 90
_cell_angle_gamma 90
_cell_formula_units_Z 4
_cell_length_a 6.02770(10)
_cell_length_b 10.7851(2)
_cell_length_c 25.2404(4)
_cell_measurement_reflns_used 6096
_cell_measurement_temperature 149.99(10)
_cell_measurement_theta_max 77.1900
_cell_measurement_theta_min 3.4910
_cell_volume 1640.86(5)
_computing_cell_refinement 'CrysAlisPro 1.171.41.113a (Rigaku OD, 2021)'
_computing_data_collection 'CrysAlisPro 1.171.41.113a (Rigaku OD, 2021)'
_computing_data_reduction 'CrysAlisPro 1.171.41.113a (Rigaku OD, 2021)'
_computing_molecular_graphics 'Olex2 1.5 (Dolomanov et al., 2009)'
_computing_publication_material 'Olex2 1.5 (Dolomanov et al., 2009)'
_computing_structure_refinement 'SHELXL 2018/3 (Sheldrick, 2015)'
_computing_structure_solution 'SHELXT 2018/2 (Sheldrick, 2018)'
_diffrn_ambient_environment N~2~
_diffrn_ambient_temperature 149.99(10)
_diffrn_detector 'Hybrid Pixel Array Detector'
_diffrn_detector_area_resol_mean 10.0000
_diffrn_detector_type HyPix
_diffrn_measured_fraction_theta_full 0.995
_diffrn_measured_fraction_theta_max 0.955
_diffrn_measurement_details
;
List of Runs (angles in degrees, time in seconds):

  # Type    Start    End  Width  t~exp~   \w     \q     \k     \f   Frames
#--------------------------------------------------------------------------
  1  \w    -19.00   6.00   0.50    0.18    --   47.57 -19.00 -30.00   50
  2  \w     35.00  60.00   0.50    0.74    --  107.75 -57.00-150.00   50
  3  \w     38.00  63.00   0.50    0.74    --  107.75 -57.00 -60.00   50
  4  \w    -11.00  14.00   0.50    0.18    --   47.57  -8.00  39.00   50
  5  \w     72.00  97.00   0.50    0.18    --   47.57 131.00  60.00   50
  6  \w     35.00  64.00   0.50    0.74    --  107.75-125.00 -60.00   58
  7  \w     82.00 111.00   0.50    0.74    --  107.75-125.00 -60.00   58
  8  \w     73.00 110.00   0.50    0.74    --  107.75-125.00   0.00   74
  9  \w     39.00  69.00   0.50    0.74    --  107.75-125.00   0.00   60
 10  \w     42.00  70.00   0.50    0.74    --  107.75-125.00  30.00   56
 11  \w     87.00 112.00   0.50    0.74    --  107.75-125.00  30.00   50
 12  \w   -116.00 -31.00   0.50    0.18    --  -47.57  -8.00  39.00  170
 13  \w   -156.00 -84.00   0.50    0.74    -- -100.00  -8.00  39.00  144
 14  \w    -85.00 -41.00   0.50    0.18    --  -47.57 125.00 -90.00   88
 15  \w    -69.00 -36.00   0.50    0.74    -- -100.00  57.00 -90.00   66
 16  \w   -169.00-143.00   0.50    0.74    -- -100.00-125.00 150.00   52
 17  \w   -134.00-105.00   0.50    0.74    -- -100.00-125.00 150.00   58
 18  \w    -99.00 -64.00   0.50    0.74    -- -100.00-151.00  92.00   70
 19  \w   -154.00-104.00   0.50    0.74    -- -100.00-151.00  92.00  100
 20  \w   -167.00 -78.00   0.50    0.74    -- -100.00-131.00 -10.00  178
;
_diffrn_measurement_device 'four-circle diffractometer'
_diffrn_measurement_device_type 'ROD, Synergy Custom system, HyPix'
_diffrn_measurement_method '\w scans'
_diffrn_orient_matrix_type 'CrysAlisPro convention (1999,Acta A55,543-557)'
_diffrn_orient_matrix_UB_11 0.0167347000
_diffrn_orient_matrix_UB_12 0.0592821000
_diffrn_orient_matrix_UB_13 0.0553882000
_diffrn_orient_matrix_UB_21 -0.0219231000
_diffrn_orient_matrix_UB_22 -0.1291018000
_diffrn_orient_matrix_UB_23 0.0255817000
_diffrn_orient_matrix_UB_31 0.2540714000
_diffrn_orient_matrix_UB_32 -0.0151334000
_diffrn_orient_matrix_UB_33 -0.0014936000
_diffrn_radiation_monochromator mirror
_diffrn_radiation_probe x-ray
_diffrn_radiation_type 'Cu K\a'
_diffrn_radiation_wavelength 1.54184
_diffrn_reflns_av_R_equivalents 0.0874
_diffrn_reflns_av_unetI/netI 0.0730
_diffrn_reflns_Laue_measured_fraction_full 0.995
_diffrn_reflns_Laue_measured_fraction_max 0.955
_diffrn_reflns_limit_h_max 7
_diffrn_reflns_limit_h_min -4
_diffrn_reflns_limit_k_max 13
_diffrn_reflns_limit_k_min -13
_diffrn_reflns_limit_l_max 26
_diffrn_reflns_limit_l_min -31
_diffrn_reflns_number 8138
_diffrn_reflns_point_group_measured_fraction_full 0.992
_diffrn_reflns_point_group_measured_fraction_max 0.932
_diffrn_reflns_theta_full 67.684
_diffrn_reflns_theta_max 77.421
_diffrn_reflns_theta_min 3.502
_diffrn_source 'Rotating-anode X-ray tube'
_diffrn_source_type 'Rigaku (Cu) X-ray Source'
_exptl_absorpt_coefficient_mu 0.569
_exptl_absorpt_correction_T_max 1.00000
_exptl_absorpt_correction_T_min 0.14061
_exptl_absorpt_correction_type multi-scan
_exptl_absorpt_process_details
;
CrysAlisPro 1.171.41.113a (Rigaku Oxford Diffraction, 2021)
Empirical absorption correction using spherical harmonics,
implemented in SCALE3 ABSPACK scaling algorithm.
;
_exptl_crystal_colour 'clear light colourless'
_exptl_crystal_colour_lustre clear
_exptl_crystal_colour_modifier light
_exptl_crystal_colour_primary colourless
_exptl_crystal_density_diffrn 1.159
_exptl_crystal_description block
_exptl_crystal_F_000 624
_exptl_crystal_size_max 0.16
_exptl_crystal_size_mid 0.15
_exptl_crystal_size_min 0.12
_refine_diff_density_max 0.447
_refine_diff_density_min -0.524
_refine_diff_density_rms 0.107
_refine_ls_abs_structure_details
;
 Flack x determined using 1142 quotients [(I+)-(I-)]/[(I+)+(I-)]
 (Parsons, Flack and Wagner, Acta Cryst. B69 (2013) 249-259).
;
_refine_ls_abs_structure_Flack -0.1(2)
_refine_ls_extinction_method none
_refine_ls_goodness_of_fit_ref 1.068
_refine_ls_hydrogen_treatment constr
_refine_ls_matrix_type full
_refine_ls_number_parameters 194
_refine_ls_number_reflns 3260
_refine_ls_number_restraints 0
_refine_ls_restrained_S_all 1.068
_refine_ls_R_factor_all 0.0814
_refine_ls_R_factor_gt 0.0792
_refine_ls_shift/su_max 0.000
_refine_ls_shift/su_mean 0.000
_refine_ls_structure_factor_coef Fsqd
_refine_ls_weighting_details 'w=1/[\s^2^(Fo^2^)+(0.1538P)^2^] where P=(Fo^2^+2Fc^2^)/3'
_refine_ls_weighting_scheme calc
_refine_ls_wR_factor_gt 0.1914
_refine_ls_wR_factor_ref 0.1933
_reflns_Friedel_coverage 0.670
_reflns_Friedel_fraction_full 0.988
_reflns_Friedel_fraction_max 0.898
_reflns_number_gt 3072
_reflns_number_total 3260
_reflns_threshold_expression 'I > 2\s(I)'
_cod_data_source_file d3sc00582h2.cif
_cod_data_source_block chenxiaow-137-b_0830_auto
_cod_depositor_comments 'Adding full bibliography for 1568996--1569002.cif.'
_cod_database_code 1568999
_shelx_shelxl_version_number 2018/3
_shelx_space_group_comment
;
The symmetry employed for this shelxl refinement is uniquely defined
by the following loop, which should always be used as a source of
symmetry information in preference to the above space-group names.
They are only intended as comments.
;
_olex2_refinement_description
;
1. Fixed Uiso
 At 1.2 times of:
  All C(H) groups, All C(H,H) groups
 At 1.5 times of:
  All C(H,H,H) groups, All O(H) groups
2.a Ternary CH refined with riding coordinates:
 C003(H003), C005(H005), C006(H006)
2.b Secondary CH2 refined with riding coordinates:
 C00G(H00I,H00J), C00H(H00K,H00L)
2.c Aromatic/amide H refined with riding coordinates:
 C00A(H00A), C00B(H00B), C00C(H00C), C00D(H00D), C00E(H00E)
2.d X=CH2 refined with riding coordinates:
 C00I(H00M,H00N), C00K(H00R,H00S)
2.e Idealised Me refined as rotating group:
 C00F(H00F,H00G,H00H), C00J(H00O,H00P,H00Q), C00L(H00T,H00U,H00V)
2.f Idealised tetrahedral OH refined as rotating group:
 O001(H001)
;
_olex2_submission_special_instructions 'No special instructions were received'
_oxdiff_exptl_absorpt_empirical_details
;
Empirical correction (ABSPACK) includes:
- Absorption correction using spherical harmonics
- Frame scaling
;
_oxdiff_exptl_absorpt_empirical_full_max 5.795
_oxdiff_exptl_absorpt_empirical_full_min 0.124

loop_
_space_group_symop_operation_xyz
'x, y, z'
'-x+1/2, -y, z+1/2'
'-x, y+1/2, -z+1/2'
'x+1/2, -y+1/2, -z'

loop_
_atom_site_label
_atom_site_type_symbol
_atom_site_fract_x
_atom_site_fract_y
_atom_site_fract_z
_atom_site_U_iso_or_equiv
_atom_site_adp_type
_atom_site_occupancy
_atom_site_site_symmetry_order
_atom_site_calc_flag
_atom_site_refinement_flags_posn
_atom_site_refinement_flags_adp
_atom_site_refinement_flags_occupancy
_atom_site_disorder_assembly
_atom_site_disorder_group
O001 O 0.5966(3) 0.7001(2) 0.35017(9) 0.0251(5) Uani 1 1 d . . . . .
H001 H 0.650777 0.741224 0.375296 0.038 Uiso 1 1 calc R U . . .
O002 O 0.4190(4) 0.6596(2) 0.59324(9) 0.0307(6) Uani 1 1 d . . . . .
C003 C 0.5578(4) 0.4880(3) 0.38210(12) 0.0202(6) Uani 1 1 d . . . . .
H003 H 0.407837 0.481426 0.365375 0.024 Uiso 1 1 calc R U . . .
C004 C 0.5259(4) 0.5348(3) 0.43838(11) 0.0201(6) Uani 1 1 d . . . . .
C005 C 0.6652(4) 0.3574(3) 0.38076(12) 0.0228(6) Uani 1 1 d . . . . .
H005 H 0.817354 0.365130 0.396196 0.027 Uiso 1 1 calc R U . . .
C006 C 0.6947(4) 0.5795(3) 0.34919(11) 0.0214(6) Uani 1 1 d . . . . .
H006 H 0.845843 0.585496 0.365325 0.026 Uiso 1 1 calc R U . . .
C007 C 0.7214(5) 0.5388(3) 0.29081(12) 0.0220(6) Uani 1 1 d . . . . .
C008 C 0.4654(5) 0.6179(3) 0.54286(12) 0.0232(6) Uani 1 1 d . . . . .
C009 C 0.5403(5) 0.2619(3) 0.41347(13) 0.0254(6) Uani 1 1 d . . . . .
C00A C 0.6946(4) 0.5250(3) 0.47607(12) 0.0234(6) Uani 1 1 d . . . . .
H00A H 0.832683 0.489670 0.466012 0.028 Uiso 1 1 calc R U . . .
C00B C 0.5009(5) 0.5457(3) 0.26214(11) 0.0258(6) Uani 1 1 d . . . . .
H00B H 0.406826 0.613008 0.271397 0.031 Uiso 1 1 calc R U . . .
C00C C 0.2947(5) 0.6308(3) 0.50583(12) 0.0246(6) Uani 1 1 d . . . . .
H00C H 0.157652 0.667621 0.515778 0.030 Uiso 1 1 calc R U . . .
C00D C 0.6660(5) 0.5657(3) 0.52795(12) 0.0243(6) Uani 1 1 d . . . . .
H00D H 0.783053 0.557703 0.552935 0.029 Uiso 1 1 calc R U . . .
C00E C 0.3274(4) 0.5894(3) 0.45436(12) 0.0233(6) Uani 1 1 d . . . . .
H00E H 0.210926 0.598480 0.429293 0.028 Uiso 1 1 calc R U . . .
C00F C 0.8798(5) 0.6287(3) 0.26237(13) 0.0301(7) Uani 1 1 d . . . . .
H00F H 0.818796 0.712872 0.263841 0.045 Uiso 1 1 calc R U . . .
H00G H 0.896506 0.603351 0.225298 0.045 Uiso 1 1 calc R U . . .
H00H H 1.024941 0.627194 0.279845 0.045 Uiso 1 1 calc R U . . .
C00G C 0.6916(5) 0.3144(3) 0.32316(12) 0.0273(7) Uani 1 1 d . . . . .
H00I H 0.768384 0.233310 0.322503 0.033 Uiso 1 1 calc R U . . .
H00J H 0.543127 0.303322 0.307073 0.033 Uiso 1 1 calc R U . . .
C00H C 0.8233(5) 0.4076(3) 0.29072(13) 0.0274(6) Uani 1 1 d . . . . .
H00K H 0.832945 0.377724 0.253708 0.033 Uiso 1 1 calc R U . . .
H00L H 0.976088 0.412255 0.304963 0.033 Uiso 1 1 calc R U . . .
C00I C 0.4247(6) 0.4688(4) 0.22575(14) 0.0357(8) Uani 1 1 d . . . . .
H00M H 0.511614 0.399818 0.214943 0.043 Uiso 1 1 calc R U . . .
H00N H 0.282873 0.482397 0.210383 0.043 Uiso 1 1 calc R U . . .
C00J C 0.2947(6) 0.2506(4) 0.40447(17) 0.0399(8) Uani 1 1 d . . . . .
H00O H 0.219978 0.324770 0.418039 0.060 Uiso 1 1 calc R U . . .
H00P H 0.238558 0.177215 0.423048 0.060 Uiso 1 1 calc R U . . .
H00Q H 0.265312 0.242351 0.366439 0.060 Uiso 1 1 calc R U . . .
C00K C 0.6442(6) 0.1922(4) 0.44877(16) 0.0376(8) Uani 1 1 d . . . . .
H00R H 0.563386 0.133405 0.469090 0.045 Uiso 1 1 calc R U . . .
H00S H 0.799612 0.200967 0.453793 0.045 Uiso 1 1 calc R U . . .
C00L C 0.5818(6) 0.6357(4) 0.63322(13) 0.0350(8) Uani 1 1 d . . . . .
H00T H 0.719648 0.679165 0.624295 0.053 Uiso 1 1 calc R U . . .
H00U H 0.610330 0.546388 0.635231 0.053 Uiso 1 1 calc R U . . .
H00V H 0.527033 0.665289 0.667527 0.053 Uiso 1 1 calc R U . . .

loop_
_atom_site_aniso_label
_atom_site_aniso_U_11
_atom_site_aniso_U_22
_atom_site_aniso_U_33
_atom_site_aniso_U_23
_atom_site_aniso_U_13
_atom_site_aniso_U_12
O001 0.0369(10) 0.0222(10) 0.0163(10) -0.0004(8) -0.0018(8) 0.0007(8)
O002 0.0411(10) 0.0385(13) 0.0125(11) -0.0039(9) 0.0024(8) 0.0055(9)
C003 0.0267(11) 0.0222(13) 0.0116(13) -0.0009(11) 0.0003(9) 0.0027(9)
C004 0.0287(11) 0.0205(13) 0.0110(12) 0.0010(11) 0.0001(9) -0.0002(10)
C005 0.0320(12) 0.0220(13) 0.0145(14) 0.0015(12) 0.0013(10) 0.0039(11)
C006 0.0270(11) 0.0234(13) 0.0138(14) -0.0001(11) -0.0007(9) 0.0013(10)
C007 0.0306(12) 0.0231(14) 0.0122(13) 0.0004(12) 0.0016(10) 0.0008(10)
C008 0.0345(12) 0.0225(14) 0.0125(14) 0.0002(11) 0.0020(10) 0.0011(10)
C009 0.0355(13) 0.0218(14) 0.0189(14) 0.0007(12) 0.0013(11) -0.0018(11)
C00A 0.0287(12) 0.0256(13) 0.0160(14) 0.0016(12) -0.0010(10) 0.0035(10)
C00B 0.0353(13) 0.0269(15) 0.0152(14) 0.0016(12) -0.0003(11) -0.0003(10)
C00C 0.0304(12) 0.0262(15) 0.0172(15) 0.0025(12) 0.0027(10) 0.0034(10)
C00D 0.0318(12) 0.0282(14) 0.0129(14) 0.0021(12) -0.0006(10) 0.0025(11)
C00E 0.0299(12) 0.0241(13) 0.0160(14) 0.0018(12) -0.0010(10) 0.0024(10)
C00F 0.0372(14) 0.0340(17) 0.0192(16) 0.0034(13) 0.0074(11) -0.0028(12)
C00G 0.0436(15) 0.0215(14) 0.0168(15) -0.0026(12) 0.0045(11) 0.0028(12)
C00H 0.0400(14) 0.0269(14) 0.0153(14) -0.0020(13) 0.0064(11) 0.0046(12)
C00I 0.0448(16) 0.0392(19) 0.0229(17) -0.0025(15) -0.0044(13) -0.0017(15)
C00J 0.0405(15) 0.0372(18) 0.042(2) 0.0132(17) -0.0010(14) -0.0091(13)
C00K 0.0469(16) 0.0327(17) 0.033(2) 0.0134(16) 0.0010(14) -0.0001(13)
C00L 0.0509(16) 0.0427(19) 0.0115(15) -0.0014(14) -0.0032(13) 0.0056(15)

loop_
_atom_type_symbol
_atom_type_description
_atom_type_scat_dispersion_real
_atom_type_scat_dispersion_imag
_atom_type_scat_source
C C 0.0181 0.0091 'International Tables Vol C Tables 4.2.6.8 and 6.1.1.4'
H H 0.0000 0.0000 'International Tables Vol C Tables 4.2.6.8 and 6.1.1.4'
O O 0.0492 0.0322 'International Tables Vol C Tables 4.2.6.8 and 6.1.1.4'

loop_
_geom_angle_atom_site_label_1
_geom_angle_atom_site_label_2
_geom_angle_atom_site_label_3
_geom_angle
_geom_angle_site_symmetry_1
_geom_angle_site_symmetry_3
_geom_angle_publ_flag
C006 O001 H001 109.5 . . ?
C008 O002 C00L 116.9(2) . . ?
C004 C003 H003 107.7 . . ?
C004 C003 C005 112.0(2) . . ?
C004 C003 C006 111.2(2) . . ?
C005 C003 H003 107.7 . . ?
C006 C003 H003 107.7 . . ?
C006 C003 C005 110.4(2) . . ?
C00A C004 C003 121.3(2) . . ?
C00E C004 C003 121.3(2) . . ?
C00E C004 C00A 117.4(3) . . ?
C003 C005 H005 107.4 . . ?
C009 C005 C003 113.4(2) . . ?
C009 C005 H005 107.4 . . ?
C009 C005 C00G 111.2(3) . . ?
C00G C005 C003 109.8(2) . . ?
C00G C005 H005 107.4 . . ?
O001 C006 C003 110.7(2) . . ?
O001 C006 H006 108.1 . . ?
O001 C006 C007 108.6(2) . . ?
C003 C006 H006 108.1 . . ?
C003 C006 C007 112.9(2) . . ?
C007 C006 H006 108.1 . . ?
C00B C007 C006 110.5(2) . . ?
C00B C007 C00F 106.9(3) . . ?
C00B C007 C00H 113.2(3) . . ?
C00F C007 C006 109.3(2) . . ?
C00F C007 C00H 109.3(2) . . ?
C00H C007 C006 107.7(2) . . ?
O002 C008 C00C 115.8(3) . . ?
O002 C008 C00D 124.1(3) . . ?
C00D C008 C00C 120.1(3) . . ?
C00J C009 C005 117.5(3) . . ?
C00K C009 C005 121.1(3) . . ?
C00K C009 C00J 121.5(3) . . ?
C004 C00A H00A 119.1 . . ?
C00D C00A C004 121.8(3) . . ?
C00D C00A H00A 119.1 . . ?
C007 C00B H00B 116.3 . . ?
C00I C00B C007 127.3(3) . . ?
C00I C00B H00B 116.3 . . ?
C008 C00C H00C 120.4 . . ?
C00E C00C C008 119.3(3) . . ?
C00E C00C H00C 120.4 . . ?
C008 C00D C00A 119.4(3) . . ?
C008 C00D H00D 120.3 . . ?
C00A C00D H00D 120.3 . . ?
C004 C00E H00E 119.0 . . ?
C00C C00E C004 121.9(3) . . ?
C00C C00E H00E 119.0 . . ?
C007 C00F H00F 109.5 . . ?
C007 C00F H00G 109.5 . . ?
C007 C00F H00H 109.5 . . ?
H00F C00F H00G 109.5 . . ?
H00F C00F H00H 109.5 . . ?
H00G C00F H00H 109.5 . . ?
C005 C00G H00I 109.3 . . ?
C005 C00G H00J 109.3 . . ?
H00I C00G H00J 108.0 . . ?
C00H C00G C005 111.4(3) . . ?
C00H C00G H00I 109.3 . . ?
C00H C00G H00J 109.3 . . ?
C007 C00H H00K 108.9 . . ?
C007 C00H H00L 108.9 . . ?
C00G C00H C007 113.4(2) . . ?
C00G C00H H00K 108.9 . . ?
C00G C00H H00L 108.9 . . ?
H00K C00H H00L 107.7 . . ?
C00B C00I H00M 120.0 . . ?
C00B C00I H00N 120.0 . . ?
H00M C00I H00N 120.0 . . ?
C009 C00J H00O 109.5 . . ?
C009 C00J H00P 109.5 . . ?
C009 C00J H00Q 109.5 . . ?
H00O C00J H00P 109.5 . . ?
H00O C00J H00Q 109.5 . . ?
H00P C00J H00Q 109.5 . . ?
C009 C00K H00R 120.0 . . ?
C009 C00K H00S 120.0 . . ?
H00R C00K H00S 120.0 . . ?
O002 C00L H00T 109.5 . . ?
O002 C00L H00U 109.5 . . ?
O002 C00L H00V 109.5 . . ?
H00T C00L H00U 109.5 . . ?
H00T C00L H00V 109.5 . . ?
H00U C00L H00V 109.5 . . ?

loop_
_geom_bond_atom_site_label_1
_geom_bond_atom_site_label_2
_geom_bond_distance
_geom_bond_site_symmetry_2
_geom_bond_publ_flag
O001 H001 0.8400 . ?
O001 C006 1.428(4) . ?
O002 C008 1.378(4) . ?
O002 C00L 1.431(4) . ?
C003 H003 1.0000 . ?
C003 C004 1.520(4) . ?
C003 C005 1.550(4) . ?
C003 C006 1.532(4) . ?
C004 C00A 1.397(4) . ?
C004 C00E 1.393(4) . ?
C005 H005 1.0000 . ?
C005 C009 1.520(4) . ?
C005 C00G 1.534(4) . ?
C006 H006 1.0000 . ?
C006 C007 1.546(4) . ?
C007 C00B 1.516(4) . ?
C007 C00F 1.539(4) . ?
C007 C00H 1.542(4) . ?
C008 C00C 1.397(4) . ?
C008 C00D 1.386(4) . ?
C009 C00J 1.503(4) . ?
C009 C00K 1.323(5) . ?
C00A H00A 0.9500 . ?
C00A C00D 1.392(4) . ?
C00B H00B 0.9500 . ?
C00B C00I 1.320(5) . ?
C00C H00C 0.9500 . ?
C00C C00E 1.388(4) . ?
C00D H00D 0.9500 . ?
C00E H00E 0.9500 . ?
C00F H00F 0.9800 . ?
C00F H00G 0.9800 . ?
C00F H00H 0.9800 . ?
C00G H00I 0.9900 . ?
C00G H00J 0.9900 . ?
C00G C00H 1.520(4) . ?
C00H H00K 0.9900 . ?
C00H H00L 0.9900 . ?
C00I H00M 0.9500 . ?
C00I H00N 0.9500 . ?
C00J H00O 0.9800 . ?
C00J H00P 0.9800 . ?
C00J H00Q 0.9800 . ?
C00K H00R 0.9500 . ?
C00K H00S 0.9500 . ?
C00L H00T 0.9800 . ?
C00L H00U 0.9800 . ?
C00L H00V 0.9800 . ?

loop_
_geom_torsion_atom_site_label_1
_geom_torsion_atom_site_label_2
_geom_torsion_atom_site_label_3
_geom_torsion_atom_site_label_4
_geom_torsion
_geom_torsion_site_symmetry_1
_geom_torsion_site_symmetry_2
_geom_torsion_site_symmetry_3
_geom_torsion_site_symmetry_4
_geom_torsion_publ_flag
O001 C006 C007 C00B -54.9(3) . . . . ?
O001 C006 C007 C00F 62.4(3) . . . . ?
O001 C006 C007 C00H -178.9(2) . . . . ?
O002 C008 C00C C00E -179.1(3) . . . . ?
O002 C008 C00D C00A 179.2(3) . . . . ?
C003 C004 C00A C00D -178.9(3) . . . . ?
C003 C004 C00E C00C 179.0(3) . . . . ?
C003 C005 C009 C00J 50.6(4) . . . . ?
C003 C005 C009 C00K -128.9(3) . . . . ?
C003 C005 C00G C00H 55.7(3) . . . . ?
C003 C006 C007 C00B 68.3(3) . . . . ?
C003 C006 C007 C00F -174.3(2) . . . . ?
C003 C006 C007 C00H -55.7(3) . . . . ?
C004 C003 C005 C009 54.5(3) . . . . ?
C004 C003 C005 C00G 179.5(2) . . . . ?
C004 C003 C006 O001 -55.1(3) . . . . ?
C004 C003 C006 C007 -177.1(2) . . . . ?
C004 C00A C00D C008 -0.3(4) . . . . ?
C005 C003 C004 C00A 45.7(4) . . . . ?
C005 C003 C004 C00E -134.4(3) . . . . ?
C005 C003 C006 O001 179.9(2) . . . . ?
C005 C003 C006 C007 57.9(3) . . . . ?
C005 C00G C00H C007 -57.0(3) . . . . ?
C006 C003 C004 C00A -78.3(3) . . . . ?
C006 C003 C004 C00E 101.6(3) . . . . ?
C006 C003 C005 C009 179.0(2) . . . . ?
C006 C003 C005 C00G -56.0(3) . . . . ?
C006 C007 C00B C00I -142.8(3) . . . . ?
C006 C007 C00H C00G 55.1(3) . . . . ?
C008 C00C C00E C004 0.1(5) . . . . ?
C009 C005 C00G C00H -178.1(2) . . . . ?
C00A C004 C00E C00C -1.1(4) . . . . ?
C00B C007 C00H C00G -67.3(3) . . . . ?
C00C C008 C00D C00A -0.8(4) . . . . ?
C00D C008 C00C C00E 0.9(4) . . . . ?
C00E C004 C00A C00D 1.2(4) . . . . ?
C00F C007 C00B C00I 98.4(4) . . . . ?
C00F C007 C00H C00G 173.7(3) . . . . ?
C00G C005 C009 C00J -73.7(4) . . . . ?
C00G C005 C009 C00K 106.8(4) . . . . ?
C00H C007 C00B C00I -22.0(4) . . . . ?
C00L O002 C008 C00C 173.7(3) . . . . ?
C00L O002 C008 C00D -6.3(4) . . . . ?
